data_7100341
loop_
_publ_author_name
'John Ripmeester'
'Gary D. Enright'
'Paul S. Sidhu'
'Konstantin A. Udachin'

_publ_section_title
;
The first example of a crystalline guest-free form of
the tris(5-acetyl-3-thienyl) methane (TATM) host material.
;
_journal_name_full 'Chemical Communications'
_journal_paper_doi 10.1039/b417110a
_journal_year 2005
_chemical_formula_sum 'C38 H32 O6 S6'
_chemical_formula_weight 777.00
_chemical_name_common TATM
_space_group_IT_number 2
_symmetry_cell_setting triclinic
_symmetry_space_group_name_Hall '-P 1'
_symmetry_space_group_name_H-M 'P -1'
_cell_angle_alpha 82.316(2)
_cell_angle_beta 72.311(2)
_cell_angle_gamma 88.529(2)
_cell_formula_units_Z 2
_cell_length_a 10.5004(12)
_cell_length_b 12.5300(15)
_cell_length_c 14.8353(17)
_cell_measurement_temperature 173(2)
_cell_volume 1842.7(4)
_diffrn_ambient_temperature 173(2)
_exptl_crystal_density_diffrn 1.400
_cod_database_code 7100341

loop_
_symmetry_equiv_pos_as_xyz
'x, y, z'
'-x, -y, -z'

loop_
_atom_site_label
_atom_site_type_symbol
_atom_site_fract_x
_atom_site_fract_y
_atom_site_fract_z
_atom_site_U_iso_or_equiv
_atom_site_adp_type
_atom_site_occupancy
_atom_site_symmetry_multiplicity
_atom_site_calc_flag
_atom_site_refinement_flags
_atom_site_disorder_assembly
_atom_site_disorder_group
S2 S -0.13704(11) 0.90019(10) 0.07168(9) 0.0386(3) Uani 1 1 d . . .
S1 S -0.16670(11) 0.97359(10) 0.48336(8) 0.0369(3) Uani 1 1 d . . .
S3 S 0.46119(11) 1.01388(11) 0.11564(8) 0.0426(3) Uani 1 1 d . . .
S3' S 0.02596(11) 0.47794(10) 0.88327(8) 0.0398(3) Uani 1 1 d . . .
S2' S 0.61330(11) 0.38814(10) 0.96689(8) 0.0385(3) Uani 1 1 d . . .
S1' S 0.66124(11) 0.45010(10) 0.54065(8) 0.0375(3) Uani 1 1 d . . .
O2 O -0.0576(3) 0.7966(3) -0.1048(2) 0.0486(9) Uani 1 1 d . . .
O1 O -0.2224(3) 1.2043(3) 0.4963(2) 0.0468(9) Uani 1 1 d . . .
O3 O 0.6456(3) 1.0401(3) 0.2248(2) 0.0479(9) Uani 1 1 d . . .
O3' O -0.1496(3) 0.4970(3) 0.7618(3) 0.0512(9) Uani 1 1 d . . .
O2' O 0.5237(3) 0.3104(3) 1.1717(2) 0.0479(9) Uani 1 1 d . . .
O1' O 0.7023(3) 0.6862(3) 0.4775(2) 0.0559(10) Uani 1 1 d . . .
C17 C 0.3131(4) 0.9215(4) 0.2773(3) 0.0282(10) Uani 1 1 d . . .
C8 C 0.0302(4) 0.8753(3) 0.1675(3) 0.0283(10) Uani 1 1 d . . .
C17' C 0.1773(4) 0.3836(4) 0.7463(3) 0.0278(10) Uani 1 1 d . . .
C2 C 0.0062(4) 0.9365(4) 0.3271(3) 0.0304(10) Uani 1 1 d . . .
C11 C 0.0856(5) 0.8229(4) 0.0861(3) 0.0317(10) Uani 1 1 d . . .
C2' C 0.4811(4) 0.4036(4) 0.7023(3) 0.0287(10) Uani 1 1 d . . .
C16 C 0.4383(4) 0.9694(4) 0.2346(3) 0.0300(10) Uani 1 1 d . . .
C14 C 0.2361(4) 0.9243(4) 0.2139(3) 0.0303(10) Uani 1 1 d . . .
C5 C -0.0056(4) 1.0498(4) 0.3212(3) 0.0323(10) Uani 1 1 d . . .
C5' C 0.4828(4) 0.5173(4) 0.6807(3) 0.0307(10) Uani 1 1 d . . .
C4 C -0.0954(4) 1.0832(4) 0.4002(3) 0.0305(10) Uani 1 1 d . . .
C18' C -0.0462(4) 0.4528(4) 0.7244(3) 0.0367(11) Uani 1 1 d . . .
C8' C 0.4500(4) 0.3490(3) 0.8760(3) 0.0297(10) Uani 1 1 d . . .
C1 C 0.0934(4) 0.8780(4) 0.2472(3) 0.0303(10) Uani 1 1 d . . .
C1' C 0.3908(4) 0.3423(4) 0.7953(3) 0.0307(10) Uani 1 1 d . . .
C14' C 0.2500(4) 0.3858(3) 0.8140(3) 0.0298(10) Uani 1 1 d . . .
C3 C -0.0747(5) 0.8866(5) 0.4104(4) 0.0370(12) Uani 1 1 d . . .
C10' C 0.4652(4) 0.3224(3) 1.0306(3) 0.0315(10) Uani 1 1 d . . .
C18 C 0.5472(4) 0.9873(4) 0.2737(3) 0.0335(10) Uani 1 1 d . . .
C15' C 0.1780(4) 0.4335(4) 0.8903(3) 0.0337(11) Uani 1 1 d . . .
C12' C 0.4370(4) 0.2973(4) 1.1354(3) 0.0356(11) Uani 1 1 d . . .
C10 C 0.0056(4) 0.8297(3) 0.0271(3) 0.0327(10) Uani 1 1 d . . .
C15 C 0.3036(4) 0.9697(4) 0.1246(3) 0.0364(11) Uani 1 1 d . . .
C9 C -0.0881(4) 0.9218(4) 0.1679(3) 0.0328(10) Uani 1 1 d . . .
C3' C 0.5728(4) 0.3588(4) 0.6328(3) 0.0345(11) Uani 1 1 d . . .
C9' C 0.5713(4) 0.3957(4) 0.8639(3) 0.0337(11) Uani 1 1 d . . .
C16' C 0.0553(4) 0.4325(3) 0.7744(3) 0.0318(10) Uani 1 1 d . . .
C4' C 0.5748(4) 0.5548(4) 0.5952(3) 0.0340(11) Uani 1 1 d . . .
C11' C 0.3887(4) 0.3062(4) 0.9734(3) 0.0321(10) Uani 1 1 d . . .
C6' C 0.6069(5) 0.6678(4) 0.5504(3) 0.0406(12) Uani 1 1 d . . .
C12 C 0.0312(4) 0.7894(4) -0.0657(3) 0.0348(11) Uani 1 1 d . . .
C19 C 0.5347(5) 0.9392(5) 0.3740(3) 0.0481(13) Uani 1 1 d . . .
H19A H 0.5722 0.9895 0.4049 0.072 Uiso 1 1 calc R . .
H19B H 0.5836 0.8715 0.3734 0.072 Uiso 1 1 calc R . .
H19C H 0.4402 0.9251 0.4095 0.072 Uiso 1 1 calc R . .
C13' C 0.2994(5) 0.2580(4) 1.1937(3) 0.0447(12) Uani 1 1 d . . .
H13D H 0.3038 0.2134 1.2522 0.067 Uiso 1 1 calc R . .
H13E H 0.2622 0.2152 1.1568 0.067 Uiso 1 1 calc R . .
H13F H 0.2421 0.3198 1.2105 0.067 Uiso 1 1 calc R . .
C19' C -0.0151(5) 0.4225(4) 0.6252(4) 0.0485(13) Uani 1 1 d . . .
H19D H -0.0856 0.3743 0.6227 0.073 Uiso 1 1 calc R . .
H19E H 0.0709 0.3858 0.6087 0.073 Uiso 1 1 calc R . .
H19F H -0.0102 0.4877 0.5796 0.073 Uiso 1 1 calc R . .
C13 C 0.1631(4) 0.7447(4) -0.1088(4) 0.0440(12) Uani 1 1 d . . .
H13A H 0.1624 0.7133 -0.1658 0.066 Uiso 1 1 calc R . .
H13B H 0.1837 0.6887 -0.0627 0.066 Uiso 1 1 calc R . .
H13C H 0.2312 0.8022 -0.1268 0.066 Uiso 1 1 calc R . .
C6 C -0.1361(4) 1.1902(4) 0.4225(3) 0.0384(11) Uani 1 1 d . . .
C7' C 0.5174(5) 0.7532(4) 0.5925(3) 0.0471(13) Uani 1 1 d . . .
H7D H 0.5579 0.8239 0.5631 0.071 Uiso 1 1 calc R . .
H7E H 0.5041 0.7453 0.6614 0.071 Uiso 1 1 calc R . .
H7F H 0.4310 0.7468 0.5810 0.071 Uiso 1 1 calc R . .
C7 C -0.0652(6) 1.2852(4) 0.3526(4) 0.0596(16) Uani 1 1 d . . .
H7A H -0.1213 1.3490 0.3620 0.089 Uiso 1 1 calc R . .
H7B H -0.0487 1.2690 0.2872 0.089 Uiso 1 1 calc R . .
H7C H 0.0201 1.2991 0.3633 0.089 Uiso 1 1 calc R . .
H3' H 0.594(4) 0.284(4) 0.631(3) 0.029(12) Uiso 1 1 d . . .
H5 H 0.034(4) 1.096(3) 0.267(3) 0.016(10) Uiso 1 1 d . . .
H11 H 0.156(4) 0.787(3) 0.075(3) 0.011(10) Uiso 1 1 d . . .
H5' H 0.423(4) 0.559(3) 0.716(3) 0.020(11) Uiso 1 1 d . . .
H1 H 0.099(4) 0.806(4) 0.276(3) 0.031(12) Uiso 1 1 d . . .
H9 H -0.145(3) 0.959(3) 0.212(3) 0.013(10) Uiso 1 1 d . . .
H9' H 0.636(4) 0.428(3) 0.807(3) 0.031(11) Uiso 1 1 d . . .
H17' H 0.208(5) 0.363(4) 0.699(3) 0.039(16) Uiso 1 1 d . . .
H1' H 0.390(4) 0.258(4) 0.781(3) 0.034(12) Uiso 1 1 d . . .
H17 H 0.280(4) 0.894(4) 0.335(3) 0.034(13) Uiso 1 1 d . . .
H3 H -0.081(4) 0.829(4) 0.430(3) 0.026(14) Uiso 1 1 d . . .
H15 H 0.269(5) 0.982(4) 0.070(4) 0.059(15) Uiso 1 1 d . . .
H11' H 0.307(5) 0.275(4) 0.991(3) 0.037(13) Uiso 1 1 d . . .
H15' H 0.196(5) 0.449(5) 0.940(4) 0.063(18) Uiso 1 1 d . . .

loop_
_atom_site_aniso_label
_atom_site_aniso_U_11
_atom_site_aniso_U_22
_atom_site_aniso_U_33
_atom_site_aniso_U_23
_atom_site_aniso_U_13
_atom_site_aniso_U_12
S2 0.0351(6) 0.0399(7) 0.0471(7) -0.0102(6) -0.0193(5) -0.0098(5)
S1 0.0338(6) 0.0414(7) 0.0310(6) -0.0042(5) -0.0026(5) -0.0112(5)
S3 0.0349(6) 0.0647(9) 0.0277(6) -0.0021(6) -0.0088(5) -0.0176(6)
S3' 0.0361(6) 0.0480(8) 0.0359(7) -0.0123(6) -0.0085(5) -0.0049(5)
S2' 0.0324(6) 0.0491(8) 0.0374(7) -0.0031(6) -0.0159(5) -0.0124(5)
S1' 0.0319(6) 0.0491(8) 0.0307(6) -0.0123(5) -0.0048(5) -0.0102(5)
O2 0.052(2) 0.062(2) 0.041(2) -0.0108(17) -0.0260(16) -0.0121(17)
O1 0.053(2) 0.044(2) 0.037(2) -0.0121(16) -0.0018(16) 0.0006(16)
O3 0.0300(17) 0.058(2) 0.054(2) -0.0026(18) -0.0116(15) -0.0130(16)
O3' 0.0317(18) 0.057(2) 0.064(2) -0.0054(19) -0.0135(16) -0.0101(17)
O2' 0.050(2) 0.065(2) 0.0360(19) -0.0110(17) -0.0221(16) -0.0121(18)
O1' 0.060(2) 0.059(2) 0.038(2) -0.0024(18) 0.0008(17) -0.0299(18)
C17 0.031(2) 0.032(3) 0.020(2) -0.0089(19) -0.0044(18) -0.0038(19)
C8 0.026(2) 0.028(2) 0.030(2) -0.0064(19) -0.0066(17) -0.0094(18)
C17' 0.029(2) 0.028(2) 0.027(3) -0.003(2) -0.0083(19) -0.0132(19)
C2 0.027(2) 0.039(3) 0.029(2) -0.006(2) -0.0116(18) -0.0064(19)
C11 0.033(2) 0.032(3) 0.034(3) -0.008(2) -0.013(2) -0.010(2)
C2' 0.030(2) 0.034(3) 0.026(2) -0.0081(19) -0.0123(18) -0.0063(19)
C16 0.027(2) 0.036(3) 0.030(2) -0.012(2) -0.0113(18) -0.0009(19)
C14 0.033(2) 0.034(3) 0.027(2) -0.0112(19) -0.0098(18) -0.0050(19)
C5 0.034(2) 0.038(3) 0.027(2) -0.004(2) -0.0112(19) -0.012(2)
C5' 0.029(2) 0.040(3) 0.024(2) -0.010(2) -0.0075(18) -0.006(2)
C4 0.025(2) 0.037(3) 0.028(2) -0.003(2) -0.0055(18) -0.0086(18)
C18' 0.032(2) 0.033(3) 0.045(3) 0.001(2) -0.012(2) -0.019(2)
C8' 0.032(2) 0.029(2) 0.030(2) -0.0041(19) -0.0123(18) -0.0086(19)
C1 0.033(2) 0.033(3) 0.028(2) -0.008(2) -0.0115(18) -0.009(2)
C1' 0.034(2) 0.031(3) 0.027(2) -0.0048(19) -0.0083(18) -0.0060(19)
C14' 0.032(2) 0.032(2) 0.027(2) -0.0012(19) -0.0099(18) -0.0170(19)
C3 0.036(3) 0.034(3) 0.038(3) 0.000(2) -0.008(2) -0.013(2)
C10' 0.032(2) 0.031(2) 0.035(3) -0.0052(19) -0.0129(19) -0.0082(19)
C18 0.029(2) 0.040(3) 0.034(3) -0.014(2) -0.0097(19) 0.000(2)
C15' 0.035(2) 0.037(3) 0.028(3) -0.009(2) -0.006(2) -0.005(2)
C12' 0.042(3) 0.040(3) 0.030(2) -0.007(2) -0.016(2) -0.005(2)
C10 0.037(2) 0.030(2) 0.036(3) -0.003(2) -0.0175(19) -0.0126(19)
C15 0.036(2) 0.051(3) 0.026(2) -0.006(2) -0.013(2) -0.014(2)
C9 0.032(2) 0.034(3) 0.037(3) -0.011(2) -0.013(2) -0.010(2)
C3' 0.036(2) 0.031(3) 0.039(3) -0.011(2) -0.011(2) -0.005(2)
C9' 0.028(2) 0.048(3) 0.027(2) -0.003(2) -0.0111(19) -0.009(2)
C16' 0.034(2) 0.027(2) 0.032(2) -0.0004(19) -0.0079(19) -0.0119(19)
C4' 0.032(2) 0.047(3) 0.025(2) -0.004(2) -0.0115(18) -0.013(2)
C11' 0.030(2) 0.036(3) 0.031(3) -0.004(2) -0.0100(19) -0.007(2)
C6' 0.045(3) 0.050(3) 0.029(3) -0.003(2) -0.015(2) -0.020(2)
C12 0.043(3) 0.031(3) 0.032(2) 0.003(2) -0.015(2) -0.018(2)
C19 0.044(3) 0.066(4) 0.045(3) -0.015(3) -0.024(2) -0.012(3)
C13' 0.044(3) 0.057(3) 0.032(3) -0.004(2) -0.010(2) -0.008(2)
C19' 0.051(3) 0.058(3) 0.043(3) -0.006(3) -0.023(2) -0.012(3)
C13 0.044(3) 0.049(3) 0.043(3) -0.018(2) -0.014(2) -0.010(2)
C6 0.040(3) 0.042(3) 0.032(3) -0.010(2) -0.007(2) -0.007(2)
C7' 0.062(3) 0.043(3) 0.037(3) 0.004(2) -0.018(2) -0.012(3)
C7 0.074(4) 0.040(3) 0.050(3) -0.008(3) 0.006(3) -0.015(3)

loop_
_geom_bond_atom_site_label_1
_geom_bond_atom_site_label_2
_geom_bond_distance
_geom_bond_site_symmetry_2
_geom_bond_publ_flag
S2 C9 1.712(5) . ?
S2 C10 1.717(5) . ?
S1 C3 1.709(5) . ?
S1 C4 1.734(4) . ?
S3 C15 1.719(4) . ?
S3 C16 1.724(4) . ?
S3' C15' 1.706(5) . ?
S3' C16' 1.721(5) . ?
S2' C9' 1.705(5) . ?
S2' C10' 1.718(4) . ?
S1' C3' 1.704(5) . ?
S1' C4' 1.726(5) . ?
O2 C12 1.234(5) . ?
O1 C6 1.221(5) . ?
O3 C18 1.218(5) . ?
O3' C18' 1.216(5) . ?
O2' C12' 1.215(5) . ?
O1' C6' 1.230(5) . ?
C17 C16 1.386(6) . ?
C17 C14 1.411(6) . ?
C8 C9 1.358(6) . ?
C8 C11 1.412(6) . ?
C8 C1 1.526(6) . ?
C17' C16' 1.376(6) . ?
C17' C14' 1.437(6) . ?
C2 C3 1.350(6) . ?
C2 C5 1.415(6) . ?
C2 C1 1.523(6) . ?
C11 C10 1.379(6) . ?
C2' C3' 1.353(6) . ?
C2' C5' 1.416(6) . ?
C2' C1' 1.534(6) . ?
C16 C18 1.465(6) . ?
C14 C15 1.353(6) . ?
C14 C1 1.531(6) . ?
C5 C4 1.370(6) . ?
C5' C4' 1.373(6) . ?
C4 C6 1.447(6) . ?
C18' C16' 1.471(6) . ?
C18' C19' 1.506(7) . ?
C8' C9' 1.368(6) . ?
C8' C11' 1.426(6) . ?
C8' C1' 1.520(6) . ?
C1' C14' 1.519(6) . ?
C14' C15' 1.360(6) . ?
C10' C11' 1.370(6) . ?
C10' C12' 1.482(6) . ?
C18 C19 1.497(6) . ?
C12' C13' 1.497(6) . ?
C10 C12 1.475(6) . ?
C4' C6' 1.482(7) . ?
C6' C7' 1.479(7) . ?
C12 C13 1.470(6) . ?
C6 C7 1.514(7) . ?

loop_
_cod_related_entry_id
_cod_related_entry_database
_cod_related_entry_code
1 ChemSpider 2653475
